data_1572496
loop_
_publ_author_name
'Liu, Zheng'
'Fang, Jun-Jie'
'Wang, Zhi-Yi'
'Xie, Yun-Peng'
'Lu, Xing'

_publ_section_title
;
 Structural diversity of copper(i) alkynyl cluster-based coordination
 polymers utilizing bifunctional pyridine carboxylic acid ligands
;
_journal_issue 38
_journal_name_full Nanoscale
_journal_page_first 17817
_journal_page_last 17824
_journal_paper_doi 10.1039/D4NR02543A
_journal_volume 16
_journal_year 2024
_chemical_formula_moiety 'C18 H22 Cu3 N O2, 0.222(C H4 O)'
_chemical_formula_sum 'C18.67 H24.67 Cu3 N O2.67'
_chemical_formula_weight 496.35
_space_group_crystal_system trigonal
_space_group_IT_number 150
_space_group_name_Hall 'P 3 2"'
_space_group_name_H-M_alt 'P 3 2 1'
_atom_sites_solution_hydrogens mixed
_atom_sites_solution_primary iterative
_audit_creation_date 2024-06-12
_audit_creation_method
;
Olex2 1.5
(compiled 2024.02.16 svn.r378c4104 for OlexSys, GUI svn.r6928)
;
_audit_update_record
;
2024-06-12 deposited with the CCDC.	2024-09-03 downloaded from the CCDC.
;
_cell_angle_alpha 90
_cell_angle_beta 90
_cell_angle_gamma 120
_cell_formula_units_Z 3
_cell_length_a 13.067(3)
_cell_length_b 13.067(3)
_cell_length_c 13.365(4)
_cell_measurement_reflns_used 3611
_cell_measurement_temperature 291.15
_cell_measurement_theta_max 25.35
_cell_measurement_theta_min 3.05
_cell_volume 1976.3(9)
_computing_cell_refinement 'SAINT V8.40B (?, 2016)'
_computing_data_reduction 'SAINT V8.40B (?, 2016)'
_computing_molecular_graphics 'Olex2 1.5 (Dolomanov et al., 2009)'
_computing_publication_material 'Olex2 1.5 (Dolomanov et al., 2009)'
_computing_structure_refinement 'SHELXL 2014/7 (Sheldrick, 2015)'
_computing_structure_solution 'olex2.solve 1.5 (Bourhis et al., 2015)'
_diffrn_ambient_temperature 291.15
_diffrn_detector_area_resol_mean 7.9
_diffrn_detector_type 'CCD area detector'
_diffrn_measured_fraction_theta_full 0.991
_diffrn_measured_fraction_theta_max 0.991
_diffrn_measurement_device 'three-circle diffractometer'
_diffrn_measurement_device_type 'Bruker SMART APEX2 area detector'
_diffrn_measurement_method '\w and \f scans'
_diffrn_radiation_type MoK\a
_diffrn_radiation_wavelength 0.71073
_diffrn_reflns_av_R_equivalents 0.0708
_diffrn_reflns_av_unetI/netI 0.0556
_diffrn_reflns_Laue_measured_fraction_full 0.991
_diffrn_reflns_Laue_measured_fraction_max 0.991
_diffrn_reflns_limit_h_max 15
_diffrn_reflns_limit_h_min -15
_diffrn_reflns_limit_k_max 15
_diffrn_reflns_limit_k_min -15
_diffrn_reflns_limit_l_max 6
_diffrn_reflns_limit_l_min -15
_diffrn_reflns_number 8221
_diffrn_reflns_point_group_measured_fraction_full 0.994
_diffrn_reflns_point_group_measured_fraction_max 0.994
_diffrn_reflns_theta_full 25.025
_diffrn_reflns_theta_max 25.025
_diffrn_reflns_theta_min 3.048
_exptl_absorpt_coefficient_mu 2.410
_exptl_absorpt_correction_T_max 0.7452
_exptl_absorpt_correction_T_min 0.5581
_exptl_absorpt_correction_type none
_exptl_absorpt_process_details
;
SADABS-2016/2 (Bruker,2016/2) was used for absorption correction.
wR2(int) was 0.0680 before and 0.0487 after correction.
The Ratio of minimum to maximum transmission is 0.7489.
The \l/2 correction factor is Not present.
;
_exptl_crystal_colour 'clear yellowish yellow'
_exptl_crystal_colour_lustre clear
_exptl_crystal_colour_modifier yellowish
_exptl_crystal_colour_primary yellow
_exptl_crystal_density_diffrn 1.251
_exptl_crystal_description block
_exptl_crystal_F_000 756
_exptl_crystal_size_max 0.1
_exptl_crystal_size_mid 0.1
_exptl_crystal_size_min 0.05
_refine_diff_density_max 0.686
_refine_diff_density_min -0.590
_refine_diff_density_rms 0.109
_refine_ls_abs_structure_details
;
 Refined as an inversion twin.
;
_refine_ls_abs_structure_Flack 0.48(9)
_refine_ls_extinction_method none
_refine_ls_goodness_of_fit_ref 1.073
_refine_ls_hydrogen_treatment constr
_refine_ls_matrix_type full
_refine_ls_number_parameters 162
_refine_ls_number_reflns 2324
_refine_ls_number_restraints 201
_refine_ls_restrained_S_all 1.087
_refine_ls_R_factor_all 0.0879
_refine_ls_R_factor_gt 0.0570
_refine_ls_shift/su_max 0.000
_refine_ls_shift/su_mean 0.000
_refine_ls_structure_factor_coef Fsqd
_refine_ls_weighting_details 'w=1/[\s^2^(Fo^2^)+(0.0805P)^2^+5.4318P] where P=(Fo^2^+2Fc^2^)/3'
_refine_ls_weighting_scheme calc
_refine_ls_wR_factor_gt 0.1457
_refine_ls_wR_factor_ref 0.1768
_reflns_Friedel_coverage 0.754
_reflns_Friedel_fraction_full 0.998
_reflns_Friedel_fraction_max 0.998
_reflns_number_gt 1734
_reflns_number_total 2324
_reflns_threshold_expression 'I > 2\s(I)'
_cod_data_source_file d4nr02543a2.cif
_cod_data_source_block 1a
_cod_depositor_comments 'Adding full bibliography for 1572496--1572504.cif.'
_cod_original_cell_volume 1976.3(11)
_cod_database_code 1572496
_shelx_shelxl_version_number 2014/7
_shelx_space_group_comment
;
The symmetry employed for this shelxl refinement is uniquely defined
by the following loop, which should always be used as a source of
symmetry information in preference to the above space-group names.
They are only intended as comments.
;
_shelx_estimated_absorpt_t_max 0.889
_shelx_estimated_absorpt_t_min 0.795
_olex2_refinement_description
;
1. Twinned data refinement
 Scales: 0.52(9)
 0.48(9)
2. Fixed Uiso
 At 1.2 times of:
  All C(H) groups
 At 1.5 times of:
  All C(H,H,H) groups, All O(H) groups
3. Restrained distances
 O3-C1
 1.4 with sigma of 0.02
 C11-C14 = C11-C13
 1.55 with sigma of 0.02
 C14A-C11 = C12A-C11 = C13A-C11
 1.54 with sigma of 0.02
 C12-C11 = C11-C10
 1.54 with sigma of 0.02
 C12-C14 = C12-C13
 2.52 with sigma of 0.04
 C12A-C13A
 2.55 with sigma of 0.04
 C12A-C14A
 2.55 with sigma of 0.04
 C12-C10
 2.56 with sigma of 0.04
 C14A-C13A
 2.55 with sigma of 0.04
 C12-C11 \\sim C12A-C11
 with sigma of 0.02
 C10-C14 \\sim C10-C13 \\sim C14-C13
 with sigma of 0.04
 C11-C10 \\sim C11-C14 \\sim C11-C13 \\sim C11-C12
 with sigma of 0.02
 C12-C10 \\sim C12-C14 \\sim C12-C13
 with sigma of 0.04
 C11-C13 \\sim C11-C13A
 with sigma of 0.02
 C11-C14 \\sim C11-C14A
 with sigma of 0.02
4. Rigid bond restraints
 C2, C11, C10, C14A, C13A, C12A
 with sigma for 1-2 distances of 0.01 and sigma for 1-3 distances of 0.01
 O3, C1
 with sigma for 1-2 distances of 0.01 and sigma for 1-3 distances of 0.01
 O9, N4, C7, C8, C6, C5
 with sigma for 1-2 distances of 0.01 and sigma for 1-3 distances of 0.01
5. Uiso/Uaniso restraints and constraints
C12 \\sim C11 \\sim C10 \\sim C14 \\sim C13: within 2A with sigma of 0.04 and
sigma for terminal atoms of 0.08 within 2A
Uanis(C2) \\sim Ueq, Uanis(C11) \\sim Ueq, Uanis(C10) \\sim Ueq, Uanis(C14A)
\\sim Ueq, Uanis(C13A) \\sim Ueq, Uanis(C12A) \\sim Ueq: with sigma of 0.01 and
sigma for terminal atoms of 0.02
Uanis(O3) \\sim Ueq, Uanis(C1) \\sim Ueq: with sigma of 0.01 and sigma for
terminal atoms of 0.02
Uanis(O9) \\sim Ueq, Uanis(N4) \\sim Ueq, Uanis(C7) \\sim Ueq, Uanis(C8) \\sim
Ueq, Uanis(C6) \\sim Ueq, Uanis(C5) \\sim Ueq: with sigma of 0.01 and sigma for
terminal atoms of 0.02
6. Rigid body (RIGU) restrains
 C12, C11, C10, C14, C13
 with sigma for 1-2 distances of 0.004 and sigma for 1-3 distances of 0.004
7. Others
 Sof(C14A)=Sof(H14D)=Sof(H14E)=Sof(H14F)=Sof(C13A)=Sof(H13D)=Sof(H13E)=
 Sof(H13F)=Sof(C12A)=Sof(H12D)=Sof(H12E)=Sof(H12F)=1-FVAR(1)
 Sof(C12)=Sof(H12A)=Sof(H12B)=Sof(H12C)=Sof(C14)=Sof(H14A)=Sof(H14B)=Sof(H14C)=
 Sof(C13)=Sof(H13A)=Sof(H13B)=Sof(H13C)=FVAR(1)
 Fixed Sof: C1(0.333333) H1A(0.333333) H1B(0.333333) H1C(0.333333)
 O3(0.333333) H3(0.333333)
8.a Riding coordinates:
 C1(H1A,H1B,H1C)
8.b Me refined with riding coordinates:
 C13(H13A,H13B,H13C), C12A(H12D,H12E,H12F)
8.c Aromatic/amide H refined with riding coordinates:
 C6(H6), C5(H5)
8.d Tetrahedral OH refined with riding coordinates:
 O3(H3)
8.e Idealised Me refined as rotating group:
 C12(H12A,H12B,H12C), C14(H14A,H14B,H14C), C14A(H14D,H14E,H14F), C13A(H13D,
 H13E,H13F)
;
_olex2_submission_special_instructions 'No special instructions were received'

loop_
_space_group_symop_operation_xyz
'x, y, z'
'-y, x-y, z'
'-x+y, -x, z'
'y, x, -z'
'-x, -x+y, -z'
'x-y, -y, -z'

loop_
_atom_site_label
_atom_site_type_symbol
_atom_site_fract_x
_atom_site_fract_y
_atom_site_fract_z
_atom_site_U_iso_or_equiv
_atom_site_adp_type
_atom_site_occupancy
_atom_site_site_symmetry_order
_atom_site_calc_flag
_atom_site_refinement_flags_posn
_atom_site_refinement_flags_adp
_atom_site_refinement_flags_occupancy
_atom_site_disorder_assembly
_atom_site_disorder_group
Cu1 Cu 0.02046(12) 0.12679(12) 0.10702(13) 0.0576(5) Uani 1 1 d . . . . .
Cu3 Cu 0.19989(13) 0.19989(13) 0.0000 0.0585(7) Uani 1 2 d S T P . .
O9 O 0.7581(8) 0.6986(8) -0.0686(8) 0.070(2) Uani 1 1 d . U . . .
N4 N 0.3560(11) 0.3560(11) 0.0000 0.062(4) Uani 1 2 d S TU P . .
C7 C 0.5699(12) 0.5699(12) 0.0000 0.047(3) Uani 1 2 d S TU P . .
C8 C 0.6844(13) 0.6844(13) 0.0000 0.054(4) Uani 1 2 d S TU P . .
C6 C 0.4776(13) 0.5500(13) 0.0575(13) 0.079(4) Uani 1 1 d . U . . .
H6 H 0.4842 0.6095 0.0998 0.095 Uiso 1 1 calc R U . . .
C5 C 0.3741(13) 0.4444(14) 0.0557(12) 0.084(5) Uani 1 1 d . U . . .
H5 H 0.3130 0.4356 0.0971 0.101 Uiso 1 1 calc R U . . .
C2 C 0.1809(9) 0.1534(9) 0.1443(9) 0.044(2) Uani 1 1 d . U . . .
C12 C 0.352(3) 0.289(3) 0.354(2) 0.139(11) Uani 0.62(3) 1 d D U P A 1
H12A H 0.4136 0.3525 0.3162 0.209 Uiso 0.62(3) 1 calc R U P A 1
H12B H 0.3799 0.2884 0.4202 0.209 Uiso 0.62(3) 1 calc R U P A 1
H12C H 0.2848 0.3004 0.3578 0.209 Uiso 0.62(3) 1 calc R U P A 1
C11 C 0.3160(17) 0.1714(19) 0.3022(13) 0.120(5) Uani 1 1 d D U . . .
C10 C 0.2343(13) 0.1516(13) 0.2147(10) 0.070(4) Uani 1 1 d D U . . .
C14 C 0.244(4) 0.067(3) 0.372(3) 0.163(13) Uani 0.62(3) 1 d D U P A 1
H14A H 0.2785 0.0851 0.4378 0.245 Uiso 0.62(3) 1 calc R U P A 1
H14B H 0.2452 -0.0019 0.3470 0.245 Uiso 0.62(3) 1 calc R U P A 1
H14C H 0.1643 0.0507 0.3753 0.245 Uiso 0.62(3) 1 calc R U P A 1
C13 C 0.426(3) 0.172(4) 0.260(2) 0.138(11) Uani 0.62(3) 1 d D U P A 1
H13A H 0.4795 0.1840 0.3139 0.208 Uiso 0.62(3) 1 calc R U P A 1
H13B H 0.4021 0.0970 0.2289 0.208 Uiso 0.62(3) 1 calc R U P A 1
H13C H 0.4636 0.2339 0.2120 0.208 Uiso 0.62(3) 1 calc R U P A 1
C1 C 0.293(13) 0.626(8) 0.398(7) 0.21(4) Uani 0.3333 1 d D U P B -1
H1A H 0.2688 0.6055 0.4665 0.318 Uiso 0.3333 1 d R U P B -1
H1B H 0.2658 0.6774 0.3738 0.318 Uiso 0.3333 1 d R U P B -1
H1C H 0.3780 0.6666 0.3947 0.318 Uiso 0.3333 1 d R U P B -1
O3 O 0.266(7) 0.546(6) 0.318(5) 0.20(3) Uani 0.3333 1 d D U P B -1
H3 H 0.2898 0.5002 0.3313 0.297 Uiso 0.3333 1 calc R U P B -1
C14A C 0.328(5) 0.061(4) 0.311(4) 0.129(15) Uani 0.38(3) 1 d D U P A 2
H14D H 0.3690 0.0647 0.3716 0.193 Uiso 0.38(3) 1 calc R U P A 2
H14E H 0.3714 0.0569 0.2546 0.193 Uiso 0.38(3) 1 calc R U P A 2
H14F H 0.2507 -0.0082 0.3120 0.193 Uiso 0.38(3) 1 calc R U P A 2
C13A C 0.432(4) 0.286(4) 0.283(5) 0.152(16) Uani 0.38(3) 1 d D U P A 2
H13D H 0.4460 0.3412 0.3359 0.229 Uiso 0.38(3) 1 calc R U P A 2
H13E H 0.4272 0.3195 0.2203 0.229 Uiso 0.38(3) 1 calc R U P A 2
H13F H 0.4959 0.2697 0.2803 0.229 Uiso 0.38(3) 1 calc R U P A 2
C12A C 0.246(5) 0.174(6) 0.393(3) 0.148(17) Uani 0.38(3) 1 d D U P A 2
H12D H 0.2920 0.1865 0.4526 0.222 Uiso 0.38(3) 1 calc R U P A 2
H12E H 0.2293 0.2373 0.3855 0.222 Uiso 0.38(3) 1 calc R U P A 2
H12F H 0.1735 0.1003 0.3979 0.222 Uiso 0.38(3) 1 calc R U P A 2

loop_
_atom_site_aniso_label
_atom_site_aniso_U_11
_atom_site_aniso_U_22
_atom_site_aniso_U_33
_atom_site_aniso_U_23
_atom_site_aniso_U_13
_atom_site_aniso_U_12
Cu1 0.0372(7) 0.0439(8) 0.0923(11) 0.0045(8) -0.0004(7) 0.0209(7)
Cu3 0.0384(7) 0.0384(7) 0.0695(13) 0.0057(6) -0.0057(6) -0.0027(9)
O9 0.046(5) 0.043(4) 0.101(6) 0.008(4) 0.005(4) 0.006(4)
N4 0.051(5) 0.051(5) 0.069(8) 0.002(4) -0.002(4) 0.014(6)
C7 0.040(4) 0.040(4) 0.058(8) 0.004(3) -0.004(3) 0.016(5)
C8 0.044(5) 0.044(5) 0.072(9) 0.005(4) -0.005(4) 0.020(6)
C6 0.057(7) 0.060(7) 0.101(9) -0.020(7) 0.011(6) 0.014(5)
C5 0.062(7) 0.064(7) 0.098(9) -0.004(7) 0.034(7) 0.010(6)
C2 0.034(5) 0.030(4) 0.063(6) -0.005(4) -0.006(5) 0.012(4)
C12 0.14(2) 0.153(16) 0.111(19) -0.022(14) -0.034(17) 0.066(16)
C11 0.124(9) 0.139(10) 0.103(8) -0.002(8) -0.035(7) 0.070(8)
C10 0.068(7) 0.068(8) 0.072(7) 0.001(6) -0.005(6) 0.032(6)
C14 0.18(2) 0.18(2) 0.121(18) 0.022(16) -0.031(15) 0.080(17)
C13 0.109(14) 0.18(3) 0.13(2) -0.038(18) -0.057(12) 0.074(17)
C1 0.22(5) 0.20(5) 0.24(4) -0.01(3) -0.02(3) 0.13(3)
O3 0.21(3) 0.19(3) 0.20(3) 0.02(2) -0.01(2) 0.11(3)
C14A 0.12(3) 0.17(2) 0.13(3) 0.024(19) -0.033(19) 0.09(2)
C13A 0.117(17) 0.16(2) 0.15(3) 0.00(2) -0.052(15) 0.047(14)
C12A 0.19(3) 0.16(3) 0.092(14) -0.01(2) -0.016(17) 0.08(2)

loop_
_atom_type_symbol
_atom_type_description
_atom_type_scat_dispersion_real
_atom_type_scat_dispersion_imag
_atom_type_scat_source
C C 0.0033 0.0016 'International Tables Vol C Tables 4.2.6.8 and 6.1.1.4'
H H 0.0000 0.0000 'International Tables Vol C Tables 4.2.6.8 and 6.1.1.4'
Cu Cu 0.3201 1.2651 'International Tables Vol C Tables 4.2.6.8 and 6.1.1.4'
N N 0.0061 0.0033 'International Tables Vol C Tables 4.2.6.8 and 6.1.1.4'
O O 0.0106 0.0060 'International Tables Vol C Tables 4.2.6.8 and 6.1.1.4'

loop_
_geom_angle_atom_site_label_1
_geom_angle_atom_site_label_2
_geom_angle_atom_site_label_3
_geom_angle
_geom_angle_site_symmetry_1
_geom_angle_site_symmetry_3
_geom_angle_publ_flag
Cu1 Cu1 Cu1 60.0 2 3 ?
Cu1 Cu1 Cu1 93.336(12) 3 5 ?
Cu1 Cu1 Cu1 84.27(4) 2 5 ?
Cu1 Cu1 Cu3 104.17(5) 3 2 ?
Cu1 Cu1 Cu3 53.20(5) 2 2 ?
Cu3 Cu1 Cu1 51.10(5) 2 5 ?
Cu3 Cu1 Cu1 67.81(6) . 3 ?
Cu3 Cu1 Cu1 116.14(6) . 2 ?
Cu3 Cu1 Cu1 64.14(6) . 5 ?
Cu3 Cu1 Cu3 114.41(8) . 2 ?
O9 Cu1 Cu1 143.9(3) 6_565 3 ?
O9 Cu1 Cu1 150.4(3) 6_565 2 ?
O9 Cu1 Cu1 78.2(3) 6_565 5 ?
O9 Cu1 Cu3 77.1(3) 6_565 . ?
O9 Cu1 Cu3 97.5(3) 6_565 2 ?
O9 Cu1 C10 95.3(5) 6_565 2 ?
C2 Cu1 Cu1 106.1(3) 2 3 ?
C2 Cu1 Cu1 112.9(3) . 5 ?
C2 Cu1 Cu1 49.2(3) . 3 ?
C2 Cu1 Cu1 95.0(3) 2 5 ?
C2 Cu1 Cu1 48.3(3) 2 2 ?
C2 Cu1 Cu1 107.0(3) . 2 ?
C2 Cu1 Cu3 43.9(3) 2 2 ?
C2 Cu1 Cu3 51.4(3) . . ?
C2 Cu1 Cu3 151.5(3) . 2 ?
C2 Cu1 Cu3 157.0(3) 2 . ?
C2 Cu1 O9 109.5(4) 2 6_565 ?
C2 Cu1 O9 101.8(4) . 6_565 ?
C2 Cu1 C2 141.7(6) . 2 ?
C2 Cu1 C10 28.1(4) 2 2 ?
C2 Cu1 C10 129.9(5) . 2 ?
C10 Cu1 Cu1 116.5(3) 2 5 ?
C10 Cu1 Cu1 119.4(3) 2 3 ?
C10 Cu1 Cu1 71.5(3) 2 2 ?
C10 Cu1 Cu3 172.1(3) 2 . ?
C10 Cu1 Cu3 68.0(3) 2 2 ?
Cu1 Cu3 Cu1 89.30(8) 5 3 ?
Cu1 Cu3 Cu1 64.76(7) 4 3 ?
Cu1 Cu3 Cu1 97.13(9) 4 . ?
Cu1 Cu3 Cu1 64.76(7) . 5 ?
Cu1 Cu3 Cu1 58.99(7) 4 5 ?
Cu1 Cu3 Cu1 58.98(7) . 3 ?
N4 Cu3 Cu1 135.35(4) . 3 ?
N4 Cu3 Cu1 135.35(4) . 5 ?
N4 Cu3 Cu1 131.44(5) . 4 ?
N4 Cu3 Cu1 131.44(5) . . ?
C2 Cu3 Cu1 109.7(3) . 4 ?
C2 Cu3 Cu1 109.7(3) 4 . ?
C2 Cu3 Cu1 44.9(3) . 3 ?
C2 Cu3 Cu1 44.9(3) 4 5 ?
C2 Cu3 Cu1 113.8(3) 4 3 ?
C2 Cu3 Cu1 113.8(3) . 5 ?
C2 Cu3 Cu1 51.7(3) 4 4 ?
C2 Cu3 Cu1 51.7(3) . . ?
C2 Cu3 N4 102.4(3) 4 . ?
C2 Cu3 N4 102.4(3) . . ?
C2 Cu3 C2 155.3(6) . 4 ?
C8 O9 Cu1 119.4(9) . 6_665 ?
C5 N4 Cu3 122.6(8) 4 . ?
C5 N4 Cu3 122.6(8) . . ?
C5 N4 C5 114.9(17) 4 . ?
C6 C7 C8 123.2(9) . . ?
C6 C7 C8 123.2(9) 4 . ?
C6 C7 C6 113.7(17) . 4 ?
O9 C8 O9 126.4(17) . 4 ?
O9 C8 C7 116.8(8) . . ?
O9 C8 C7 116.8(8) 4 . ?
C7 C6 H6 119.1 . . ?
C7 C6 C5 121.7(15) . . ?
C5 C6 H6 119.1 . . ?
N4 C5 C6 124.0(15) . . ?
N4 C5 H5 118.0 . . ?
C6 C5 H5 118.0 . . ?
Cu1 C2 Cu1 82.6(4) . 3 ?
Cu3 C2 Cu1 91.2(5) . 3 ?
Cu3 C2 Cu1 76.9(4) . . ?
C10 C2 Cu1 140.5(11) . . ?
C10 C2 Cu1 97.5(10) . 3 ?
C10 C2 Cu3 142.3(11) . . ?
H12A C12 H12B 109.5 . . ?
H12A C12 H12C 109.5 . . ?
H12B C12 H12C 109.5 . . ?
C11 C12 H12A 109.5 . . ?
C11 C12 H12B 109.5 . . ?
C11 C12 H12C 109.5 . . ?
C12 C11 C14 111.5(19) . . ?
C12 C11 C13 110.3(18) . . ?
C10 C11 C12 110.9(15) . . ?
C10 C11 C14 104.7(17) . . ?
C10 C11 C13 107.2(16) . . ?
C10 C11 C14A 107(2) . . ?
C10 C11 C13A 108(3) . . ?
C10 C11 C12A 104(3) . . ?
C14 C11 C13 112(2) . . ?
C13A C11 C14A 115(3) . . ?
C12A C11 C14A 108(3) . . ?
C12A C11 C13A 115(3) . . ?
C2 C10 Cu1 54.4(8) . 3 ?
C2 C10 C11 170.3(16) . . ?
C11 C10 Cu1 134.4(12) . 3 ?
C11 C14 H14A 109.5 . . ?
C11 C14 H14B 109.5 . . ?
C11 C14 H14C 109.5 . . ?
H14A C14 H14B 109.5 . . ?
H14A C14 H14C 109.5 . . ?
H14B C14 H14C 109.5 . . ?
C11 C13 H13A 109.5 . . ?
C11 C13 H13B 109.5 . . ?
C11 C13 H13C 109.5 . . ?
H13A C13 H13B 109.5 . . ?
H13A C13 H13C 109.5 . . ?
H13B C13 H13C 109.5 . . ?
H1A C1 H1B 109.5 . . ?
H1A C1 H1C 109.5 . . ?
H1B C1 H1C 109.5 . . ?
O3 C1 H1A 125.5 . . ?
O3 C1 H1B 102.4 . . ?
O3 C1 H1C 99.5 . . ?
C1 O3 H3 109.5 . . ?
C11 C14A H14D 109.5 . . ?
C11 C14A H14E 109.5 . . ?
C11 C14A H14F 109.5 . . ?
H14D C14A H14E 109.5 . . ?
H14D C14A H14F 109.5 . . ?
H14E C14A H14F 109.5 . . ?
C11 C13A H13D 109.5 . . ?
C11 C13A H13E 109.5 . . ?
C11 C13A H13F 109.5 . . ?
H13D C13A H13E 109.5 . . ?
H13D C13A H13F 109.5 . . ?
H13E C13A H13F 109.5 . . ?
C11 C12A H12D 109.5 . . ?
C11 C12A H12E 109.5 . . ?
C11 C12A H12F 109.5 . . ?
H12D C12A H12E 109.5 . . ?
H12D C12A H12F 109.5 . . ?
H12E C12A H12F 109.5 . . ?

loop_
_geom_bond_atom_site_label_1
_geom_bond_atom_site_label_2
_geom_bond_distance
_geom_bond_site_symmetry_2
_geom_bond_publ_flag
Cu1 Cu1 2.668(3) 3 ?
Cu1 Cu1 2.898(4) 5 ?
Cu1 Cu1 2.668(3) 2 ?
Cu1 Cu3 2.4932(19) . ?
Cu1 Cu3 2.883(2) 2 ?
Cu1 O9 2.136(8) 6_565 ?
Cu1 C2 2.036(10) 2 ?
Cu1 C2 2.009(11) . ?
Cu1 C10 2.482(14) 2 ?
Cu3 Cu1 2.883(2) 5 ?
Cu3 Cu1 2.883(2) 3 ?
Cu3 Cu1 2.4932(19) 4 ?
Cu3 N4 2.040(15) . ?
Cu3 C2 2.000(12) . ?
Cu3 C2 2.000(12) 4 ?
O9 Cu1 2.136(8) 6_665 ?
O9 C8 1.274(12) . ?
N4 C5 1.293(17) . ?
N4 C5 1.293(17) 4 ?
C7 C8 1.50(2) . ?
C7 C6 1.342(17) 4 ?
C7 C6 1.342(17) . ?
C8 O9 1.274(12) 4 ?
C6 H6 0.9300 . ?
C6 C5 1.37(2) . ?
C5 H5 0.9300 . ?
C2 Cu1 2.036(10) 3 ?
C2 C10 1.178(16) . ?
C12 H12A 0.9600 . ?
C12 H12B 0.9600 . ?
C12 H12C 0.9600 . ?
C12 C11 1.530(15) . ?
C11 C10 1.516(14) . ?
C11 C14 1.532(16) . ?
C11 C13 1.536(16) . ?
C11 C14A 1.533(16) . ?
C11 C13A 1.529(16) . ?
C11 C12A 1.529(16) . ?
C10 Cu1 2.482(14) 3 ?
C14 H14A 0.9600 . ?
C14 H14B 0.9600 . ?
C14 H14C 0.9600 . ?
C13 H13A 0.9600 . ?
C13 H13B 0.9600 . ?
C13 H13C 0.9600 . ?
C1 H1A 0.9596 . ?
C1 H1B 0.9600 . ?
C1 H1C 0.9601 . ?
C1 O3 1.41(3) . ?
O3 H3 0.8200 . ?
C14A H14D 0.9600 . ?
C14A H14E 0.9600 . ?
C14A H14F 0.9600 . ?
C13A H13D 0.9600 . ?
C13A H13E 0.9600 . ?
C13A H13F 0.9600 . ?
C12A H12D 0.9600 . ?
C12A H12E 0.9600 . ?
C12A H12F 0.9600 . ?

loop_
_geom_torsion_atom_site_label_1
_geom_torsion_atom_site_label_2
_geom_torsion_atom_site_label_3
_geom_torsion_atom_site_label_4
_geom_torsion
_geom_torsion_site_symmetry_1
_geom_torsion_site_symmetry_2
_geom_torsion_site_symmetry_3
_geom_torsion_site_symmetry_4
_geom_torsion_publ_flag
Cu1 O9 C8 O9 -20.8(4) 6_665 . . 4 ?
Cu1 O9 C8 C7 159.2(4) 6_665 . . . ?
Cu1 C2 C10 Cu1 87.4(14) . . . 3 ?
Cu3 N4 C5 C6 179.9(14) . . . . ?
Cu3 C2 C10 Cu1 -101.8(16) . . . 3 ?
C7 C6 C5 N4 0(3) . . . . ?
C8 C7 C6 C5 179.9(14) . . . . ?
C6 C7 C8 O9 10.5(11) . . . 4 ?
C6 C7 C8 O9 -169.5(11) 4 . . 4 ?
C6 C7 C8 O9 -169.5(11) . . . . ?
C6 C7 C8 O9 10.5(11) 4 . . . ?
C6 C7 C6 C5 -0.1(14) 4 . . . ?
C5 N4 C5 C6 -0.1(15) 4 . . . ?
C12 C11 C10 Cu1 -167.7(18) . . . 3 ?
C14 C11 C10 Cu1 -47(3) . . . 3 ?
C13 C11 C10 Cu1 72(2) . . . 3 ?
C14A C11 C10 Cu1 9(3) . . . 3 ?
C13A C11 C10 Cu1 133(3) . . . 3 ?
C12A C11 C10 Cu1 -105(3) . . . 3 ?

loop_
_twin_individual_id
_twin_individual_mass_fraction_refined
1 0.52(9)
2 0.48(9)
